data_4080354
loop_
_publ_author_name
'Dubarle-Offner, Julien'
'Barbazanges, Marion'
'Aug\'e Myl\`ene'
'Desmarets, Christophe'
'Moussa, Jamal'
'Axet, M. Rosa'
'Ollivier, Cyril'
'Aubert, Corinne'
'Fensterbank, Louis'
'Gandon, Vincent'
'Malacria, Max'
'Gontard, Geoffrey'
'Amouri, Hani'

_publ_section_title
;
 Gold Compounds Anchored to a Metalated Arene Scaffold: Synthesis, X-ray
 Molecular Structures, and Cycloisomerization of Enyne
;
_journal_issue 6
_journal_name_full Organometallics
_journal_page_first 1665
_journal_paper_doi 10.1021/om301101z
_journal_volume 32
_journal_year 2013
_chemical_formula_moiety 'C30 H28 Au Cl F6 P Ru, C F3 O3 S'
_chemical_formula_sum 'C31 H28 Au Cl F9 O3 P Ru S'
_chemical_formula_weight 1016.05
_space_group_IT_number 4
_symmetry_cell_setting monoclinic
_symmetry_space_group_name_Hall 'P 2yb'
_symmetry_space_group_name_H-M 'P 1 21 1'
_atom_sites_solution_hydrogens geom
_atom_sites_solution_primary direct
_atom_sites_solution_secondary difmap
_audit_creation_method SHELXL-97
_cell_angle_alpha 90.00
_cell_angle_beta 98.1650(10)
_cell_angle_gamma 90.00
_cell_formula_units_Z 4
_cell_length_a 8.8271(2)
_cell_length_b 34.6110(9)
_cell_length_c 11.2302(3)
_cell_measurement_reflns_used 9080
_cell_measurement_temperature 200(1)
_cell_measurement_theta_max 66.09
_cell_measurement_theta_min 3.98
_cell_volume 3396.21(15)
_computing_cell_refinement 'Bruker SAINT'
_computing_data_collection 'Bruker APEX2'
_computing_data_reduction 'Bruker SAINT'
_computing_publication_material 'SHELXL-97 (Sheldrick, 2008)'
_computing_structure_refinement 'SHELXL-97 (Sheldrick, 2008)'
_computing_structure_solution 'SHELXS-86 (Sheldrick, 2008)'
_diffrn_ambient_temperature 200(1)
_diffrn_detector_area_resol_mean 8.3333
_diffrn_measured_fraction_theta_full 0.995
_diffrn_measured_fraction_theta_max 0.995
_diffrn_measurement_device_type 'Bruker APEX-II CCD'
_diffrn_measurement_method '\f and \w scans'
_diffrn_radiation_source micro-source
_diffrn_radiation_type CuK\a
_diffrn_radiation_wavelength 1.54178
_diffrn_reflns_av_R_equivalents 0.0241
_diffrn_reflns_av_sigmaI/netI 0.0311
_diffrn_reflns_limit_h_max 7
_diffrn_reflns_limit_h_min -10
_diffrn_reflns_limit_k_max 41
_diffrn_reflns_limit_k_min -41
_diffrn_reflns_limit_l_max 13
_diffrn_reflns_limit_l_min -12
_diffrn_reflns_number 27217
_diffrn_reflns_theta_full 66.42
_diffrn_reflns_theta_max 66.42
_diffrn_reflns_theta_min 2.55
_diffrn_standards_decay_% 0
_diffrn_standards_number 0
_exptl_absorpt_coefficient_mu 14.097
_exptl_absorpt_correction_T_max 0.5842
_exptl_absorpt_correction_T_min 0.3655
_exptl_absorpt_correction_type multi-scan
_exptl_absorpt_process_details
; 
R.H. Blessing, Acta Cryst. (1995), A51, 33-38
;
_exptl_crystal_colour colourless
_exptl_crystal_density_diffrn 1.987
_exptl_crystal_density_method 'not measured'
_exptl_crystal_description needle
_exptl_crystal_F_000 1960
_exptl_crystal_size_max 0.15
_exptl_crystal_size_mid 0.1
_exptl_crystal_size_min 0.05
_refine_diff_density_max 1.875
_refine_diff_density_min -0.722
_refine_diff_density_rms 0.088
_refine_ls_abs_structure_details 'Flack H D (1983), Acta Cryst. A39, 876-881'
_refine_ls_abs_structure_Flack 0.497(6)
_refine_ls_extinction_method none
_refine_ls_goodness_of_fit_ref 1.038
_refine_ls_hydrogen_treatment constr
_refine_ls_matrix_type full
_refine_ls_number_parameters 876
_refine_ls_number_reflns 11720
_refine_ls_number_restraints 1
_refine_ls_restrained_S_all 1.038
_refine_ls_R_factor_all 0.0267
_refine_ls_R_factor_gt 0.0260
_refine_ls_shift/su_max 0.001
_refine_ls_shift/su_mean 0.000
_refine_ls_structure_factor_coef Fsqd
_refine_ls_weighting_details 'calc w=1/[\s^2^(Fo^2^)+(0.0410P)^2^+3.0805P] where P=(Fo^2^+2Fc^2^)/3'
_refine_ls_weighting_scheme calc
_refine_ls_wR_factor_gt 0.0670
_refine_ls_wR_factor_ref 0.0675
_reflns_number_gt 11481
_reflns_number_total 11720
_reflns_threshold_expression >2\s(I)
_cod_data_source_file om301101z_si_001.cif
_cod_data_source_block jdo345
_cod_original_sg_symbol_H-M 'P 21'
_cod_database_code 4080354

loop_
_symmetry_equiv_pos_as_xyz
'x, y, z'
'-x, y+1/2, -z'

loop_
_atom_site_label
_atom_site_type_symbol
_atom_site_fract_x
_atom_site_fract_y
_atom_site_fract_z
_atom_site_U_iso_or_equiv
_atom_site_adp_type
_atom_site_occupancy
_atom_site_symmetry_multiplicity
_atom_site_calc_flag
_atom_site_refinement_flags
Au1 Au 0.65713(2) 0.615220(6) 0.739291(19) 0.03267(6) Uani 1 1 d .
Au2 Au 0.73360(2) 0.901973(6) 0.063917(19) 0.03299(6) Uani 1 1 d .
Ru1 Ru 0.96907(5) 0.624458(10) 0.45672(4) 0.02907(9) Uani 1 1 d .
Ru2 Ru 0.43067(4) 0.897396(11) 0.34211(3) 0.02827(8) Uani 1 1 d .
Cl1 Cl 0.42562(17) 0.58550(5) 0.70473(15) 0.0489(4) Uani 1 1 d .
Cl2 Cl 0.96554(17) 0.93089(5) 0.11410(16) 0.0516(4) Uani 1 1 d .
S1 S 0.9950(3) 0.82897(6) 0.6202(2) 0.0692(6) Uani 1 1 d .
S2 S 0.4019(3) 0.68877(6) 0.2067(3) 0.0916(10) Uani 1 1 d .
P1 P 0.88591(15) 0.64306(4) 0.76873(12) 0.0295(3) Uani 1 1 d .
P2 P 0.50467(15) 0.87419(4) 0.03043(12) 0.0284(3) Uani 1 1 d .
F1 F 1.3312(5) 0.49981(13) 1.0248(4) 0.0691(12) Uani 1 1 d .
F2 F 1.4003(6) 0.54511(15) 1.1498(4) 0.0705(13) Uani 1 1 d .
F3 F 1.5056(5) 0.53973(16) 0.9928(4) 0.0731(13) Uani 1 1 d .
F4 F 1.0301(10) 0.7808(3) 1.1775(8) 0.172(5) Uani 1 1 d .
F5 F 0.9613(11) 0.81790(18) 1.0350(8) 0.137(3) Uani 1 1 d .
F6 F 0.8008(6) 0.79461(17) 1.1306(6) 0.0924(19) Uani 1 1 d .
F7 F -0.1527(5) 0.95808(14) -0.2157(5) 0.0696(12) Uani 1 1 d .
F8 F 0.0004(6) 0.98764(13) -0.3173(4) 0.0644(12) Uani 1 1 d .
F9 F -0.0238(6) 1.00732(13) -0.1431(4) 0.0669(12) Uani 1 1 d .
F10 F 0.3550(8) 0.7315(2) -0.3574(7) 0.125(3) Uani 1 1 d .
F11 F 0.4355(8) 0.69616(14) -0.2138(6) 0.103(2) Uani 1 1 d .
F12 F 0.5893(6) 0.71959(16) -0.3186(5) 0.0784(15) Uani 1 1 d .
F13 F 0.8680(9) 0.76323(18) 0.5626(8) 0.119(3) Uani 1 1 d .
F14 F 1.0640(7) 0.77534(18) 0.4738(6) 0.0985(19) Uani 1 1 d .
F15 F 0.8549(10) 0.8038(4) 0.4198(6) 0.182(5) Uani 1 1 d .
F16 F 0.5556(10) 0.7279(4) 0.3740(8) 0.181(5) Uani 1 1 d .
F17 F 0.4680(14) 0.76033(18) 0.2269(7) 0.161(4) Uani 1 1 d .
F18 F 0.3263(9) 0.74080(19) 0.3541(7) 0.110(2) Uani 1 1 d .
O1 O 1.0945(12) 0.8092(3) 0.7120(7) 0.138(4) Uani 1 1 d .
O2 O 0.8521(9) 0.84097(18) 0.6524(7) 0.092(2) Uani 1 1 d .
O3 O 1.0693(9) 0.85566(18) 0.5575(7) 0.096(2) Uani 1 1 d .
O4 O 0.2598(14) 0.7000(4) 0.1247(12) 0.172(5) Uani 1 1 d .
O5 O 0.3803(14) 0.6610(2) 0.2905(11) 0.172(6) Uani 1 1 d .
O6 O 0.5330(12) 0.6846(2) 0.1495(10) 0.131(4) Uani 1 1 d .
C1 C 0.9522(6) 0.65648(15) 0.6277(5) 0.0320(11) Uani 1 1 d .
C2 C 1.1094(7) 0.65364(15) 0.6113(5) 0.0343(12) Uani 1 1 d .
H2 H 1.1810 0.6433 0.6716 0.041 Uiso 1 1 calc R
C3 C 1.1548(8) 0.66655(17) 0.5033(6) 0.0434(15) Uani 1 1 d .
H3 H 1.2570 0.6649 0.4923 0.052 Uiso 1 1 calc R
C4 C 1.0452(9) 0.68225(18) 0.4105(6) 0.0483(16) Uani 1 1 d .
H4 H 1.0764 0.6910 0.3395 0.058 Uiso 1 1 calc R
C5 C 0.8897(9) 0.68448(18) 0.4259(6) 0.0484(16) Uani 1 1 d .
H5 H 0.8179 0.6945 0.3651 0.058 Uiso 1 1 calc R
C6 C 0.8438(7) 0.67132(16) 0.5348(6) 0.0394(13) Uani 1 1 d .
H6 H 0.7412 0.6725 0.5450 0.047 Uiso 1 1 calc R
C7 C 0.9937(7) 0.56129(15) 0.4663(5) 0.0337(12) Uani 1 1 d .
C8 C 1.0813(6) 0.57625(15) 0.3804(5) 0.0326(11) Uani 1 1 d .
C9 C 0.9801(8) 0.59457(17) 0.2890(5) 0.0422(13) Uani 1 1 d .
C10 C 0.8320(8) 0.59034(19) 0.3175(6) 0.0517(16) Uani 1 1 d .
C11 C 0.8378(7) 0.57023(18) 0.4288(6) 0.0447(15) Uani 1 1 d .
C12 C 1.0586(9) 0.53698(18) 0.5727(6) 0.0508(16) Uani 1 1 d .
H12A H 0.9841 0.5346 0.6268 0.076 Uiso 1 1 calc R
H12B H 1.1492 0.5491 0.6136 0.076 Uiso 1 1 calc R
H12C H 1.0837 0.5118 0.5454 0.076 Uiso 1 1 calc R
C13 C 1.2519(7) 0.5712(2) 0.3823(6) 0.0505(15) Uani 1 1 d .
H13A H 1.2708 0.5482 0.3391 0.076 Uiso 1 1 calc R
H13B H 1.3008 0.5691 0.4641 0.076 Uiso 1 1 calc R
H13C H 1.2924 0.5931 0.3450 0.076 Uiso 1 1 calc R
C14 C 1.0223(10) 0.6118(2) 0.1766(5) 0.0621(19) Uani 1 1 d .
H14A H 0.9922 0.5946 0.1104 0.093 Uiso 1 1 calc R
H14B H 1.1309 0.6157 0.1857 0.093 Uiso 1 1 calc R
H14C H 0.9708 0.6361 0.1613 0.093 Uiso 1 1 calc R
C15 C 0.6882(11) 0.6032(3) 0.2402(9) 0.088(3) Uani 1 1 d .
H15A H 0.6975 0.6299 0.2190 0.132 Uiso 1 1 calc R
H15B H 0.6029 0.6001 0.2837 0.132 Uiso 1 1 calc R
H15C H 0.6722 0.5878 0.1684 0.132 Uiso 1 1 calc R
C16 C 0.7023(9) 0.5575(2) 0.4836(9) 0.067(2) Uani 1 1 d .
H16A H 0.6541 0.5361 0.4385 0.101 Uiso 1 1 calc R
H16B H 0.6310 0.5784 0.4823 0.101 Uiso 1 1 calc R
H16C H 0.7345 0.5496 0.5652 0.101 Uiso 1 1 calc R
C17 C 1.0335(6) 0.61225(17) 0.8498(5) 0.0330(11) Uani 1 1 d .
C18 C 1.1682(7) 0.62789(18) 0.9108(5) 0.0386(13) Uani 1 1 d .
H18 H 1.1840 0.6545 0.9115 0.046 Uiso 1 1 calc R
C19 C 1.2774(7) 0.60366(18) 0.9700(5) 0.0402(13) Uani 1 1 d .
H19 H 1.3672 0.6139 1.0113 0.048 Uiso 1 1 calc R
C20 C 1.2544(7) 0.56392(18) 0.9684(5) 0.0384(13) Uani 1 1 d .
C21 C 1.1188(7) 0.54814(17) 0.9087(5) 0.0397(13) Uani 1 1 d .
H21 H 1.1024 0.5216 0.9080 0.048 Uiso 1 1 calc R
C22 C 1.0085(7) 0.57312(17) 0.8503(5) 0.0362(12) Uani 1 1 d .
H22 H 0.9168 0.5631 0.8113 0.043 Uiso 1 1 calc R
C23 C 1.3741(8) 0.5376(2) 1.0349(6) 0.0487(16) Uani 1 1 d .
C24 C 0.8917(6) 0.68740(15) 0.8566(5) 0.0309(11) Uani 1 1 d .
C25 C 0.8075(7) 0.68876(17) 0.9518(5) 0.0373(12) Uani 1 1 d .
H25 H 0.7447 0.6681 0.9652 0.045 Uiso 1 1 calc R
C26 C 0.8163(8) 0.7204(2) 1.0265(6) 0.0431(14) Uani 1 1 d .
H26 H 0.7599 0.7213 1.0904 0.052 Uiso 1 1 calc R
C27 C 0.9095(7) 0.75079(18) 1.0055(6) 0.0410(13) Uani 1 1 d .
C28 C 0.9897(8) 0.75060(18) 0.9072(6) 0.0445(14) Uani 1 1 d .
H28 H 1.0475 0.7720 0.8915 0.053 Uiso 1 1 calc R
C29 C 0.9830(7) 0.71884(17) 0.8338(6) 0.0388(13) Uani 1 1 d .
H29 H 1.0386 0.7182 0.7695 0.047 Uiso 1 1 calc R
C30 C 0.9264(9) 0.7851(2) 1.0903(7) 0.0596(19) Uani 1 1 d .
C31 C 0.4395(6) 0.86263(14) 0.1731(5) 0.0295(11) Uani 1 1 d .
C32 C 0.2850(7) 0.86737(16) 0.1930(5) 0.0368(12) Uani 1 1 d .
H32 H 0.2132 0.8777 0.1329 0.044 Uiso 1 1 calc R
C33 C 0.2404(7) 0.85623(18) 0.3056(6) 0.0428(14) Uani 1 1 d .
H33 H 0.1394 0.8594 0.3186 0.051 Uiso 1 1 calc R
C34 C 0.3466(8) 0.84080(18) 0.3953(6) 0.0463(15) Uani 1 1 d .
H34 H 0.3158 0.8328 0.4672 0.056 Uiso 1 1 calc R
C35 C 0.5017(8) 0.83702(17) 0.3787(6) 0.0431(14) Uani 1 1 d .
H35 H 0.5730 0.8275 0.4406 0.052 Uiso 1 1 calc R
C36 C 0.5480(7) 0.84763(16) 0.2690(5) 0.0369(12) Uani 1 1 d .
H36 H 0.6500 0.8449 0.2584 0.044 Uiso 1 1 calc R
C37 C 0.3818(7) 0.96000(15) 0.3393(6) 0.0385(13) Uani 1 1 d .
C38 C 0.3390(8) 0.94258(18) 0.4470(6) 0.0459(15) Uani 1 1 d .
C39 C 0.4755(9) 0.92638(19) 0.5133(5) 0.0500(16) Uani 1 1 d .
C40 C 0.5998(8) 0.93403(19) 0.4487(5) 0.0443(14) Uani 1 1 d .
C41 C 0.5434(7) 0.95474(16) 0.3435(5) 0.0341(12) Uani 1 1 d .
C42 C 0.2843(9) 0.98316(19) 0.2495(7) 0.0546(17) Uani 1 1 d .
H42A H 0.3123 1.0099 0.2590 0.082 Uiso 1 1 calc R
H42B H 0.1791 0.9800 0.2606 0.082 Uiso 1 1 calc R
H42C H 0.2975 0.9747 0.1703 0.082 Uiso 1 1 calc R
C43 C 0.1817(11) 0.9424(2) 0.4802(10) 0.080(3) Uani 1 1 d .
H43A H 0.1712 0.9210 0.5329 0.120 Uiso 1 1 calc R
H43B H 0.1084 0.9399 0.4087 0.120 Uiso 1 1 calc R
H43C H 0.1639 0.9661 0.5203 0.120 Uiso 1 1 calc R
C44 C 0.4872(14) 0.9070(3) 0.6333(6) 0.082(3) Uani 1 1 d .
H44A H 0.5555 0.8853 0.6351 0.123 Uiso 1 1 calc R
H44B H 0.3878 0.8982 0.6465 0.123 Uiso 1 1 calc R
H44C H 0.5260 0.9250 0.6952 0.123 Uiso 1 1 calc R
C45 C 0.7665(9) 0.9233(3) 0.4855(9) 0.075(3) Uani 1 1 d .
H45A H 0.8086 0.9141 0.4166 0.113 Uiso 1 1 calc R
H45B H 0.7739 0.9035 0.5458 0.113 Uiso 1 1 calc R
H45C H 0.8225 0.9457 0.5175 0.113 Uiso 1 1 calc R
C46 C 0.6369(8) 0.97287(18) 0.2588(6) 0.0451(14) Uani 1 1 d .
H46A H 0.6555 0.9995 0.2804 0.068 Uiso 1 1 calc R
H46B H 0.5830 0.9714 0.1784 0.068 Uiso 1 1 calc R
H46C H 0.7328 0.9595 0.2627 0.068 Uiso 1 1 calc R
C47 C 0.3538(6) 0.90299(17) -0.0509(4) 0.0315(10) Uani 1 1 d .
C48 C 0.2193(7) 0.88668(16) -0.1129(5) 0.0363(12) Uani 1 1 d .
H48 H 0.2094 0.8600 -0.1183 0.044 Uiso 1 1 calc R
C49 C 0.1009(7) 0.91015(17) -0.1662(5) 0.0389(13) Uani 1 1 d .
H49 H 0.0132 0.8992 -0.2086 0.047 Uiso 1 1 calc R
C50 C 0.1144(7) 0.94999(17) -0.1557(5) 0.0361(12) Uani 1 1 d .
C51 C 0.2495(7) 0.96630(17) -0.0984(6) 0.0430(14) Uani 1 1 d .
H51 H 0.2603 0.9930 -0.0945 0.052 Uiso 1 1 calc R
C52 C 0.3680(7) 0.94262(16) -0.0472(5) 0.0387(13) Uani 1 1 d .
H52 H 0.4584 0.9537 -0.0097 0.046 Uiso 1 1 calc R
C53 C -0.0140(8) 0.97571(19) -0.2074(6) 0.0457(15) Uani 1 1 d .
C54 C 0.4997(6) 0.82883(15) -0.0493(5) 0.0305(11) Uani 1 1 d .
C55 C 0.4075(7) 0.79839(17) -0.0254(6) 0.0385(13) Uani 1 1 d .
H55 H 0.3480 0.8005 0.0363 0.046 Uiso 1 1 calc R
C56 C 0.4029(8) 0.76438(17) -0.0935(6) 0.0434(14) Uani 1 1 d .
H56 H 0.3458 0.7432 -0.0746 0.052 Uiso 1 1 calc R
C57 C 0.4855(7) 0.76299(17) -0.1896(6) 0.0399(13) Uani 1 1 d .
C58 C 0.5778(8) 0.79295(19) -0.2137(6) 0.0440(14) Uani 1 1 d .
H58 H 0.6341 0.7912 -0.2775 0.053 Uiso 1 1 calc R
C59 C 0.5875(7) 0.82575(17) -0.1436(5) 0.0403(13) Uani 1 1 d .
H59 H 0.6521 0.8458 -0.1587 0.048 Uiso 1 1 calc R
C60 C 0.4661(9) 0.7277(2) -0.2700(7) 0.0548(18) Uani 1 1 d .
C61 C 0.9459(11) 0.7900(3) 0.5189(9) 0.071(2) Uani 1 1 d .
C62 C 0.4400(10) 0.7314(2) 0.2945(8) 0.062(2) Uani 1 1 d .

loop_
_atom_site_aniso_label
_atom_site_aniso_U_11
_atom_site_aniso_U_22
_atom_site_aniso_U_33
_atom_site_aniso_U_23
_atom_site_aniso_U_13
_atom_site_aniso_U_12
Au1 0.03092(11) 0.03240(11) 0.03578(11) -0.00220(9) 0.00851(8) -0.00186(8)
Au2 0.02907(11) 0.03264(11) 0.03819(11) -0.00337(9) 0.00799(8) -0.00109(8)
Ru1 0.0321(2) 0.02448(19) 0.03187(19) -0.00248(14) 0.00878(15) 0.00108(14)
Ru2 0.03061(18) 0.02568(19) 0.02963(18) -0.00192(16) 0.00806(14) 0.00105(15)
Cl1 0.0336(7) 0.0590(9) 0.0553(9) -0.0083(7) 0.0103(6) -0.0114(6)
Cl2 0.0289(7) 0.0596(9) 0.0669(10) -0.0074(8) 0.0087(6) -0.0074(6)
S1 0.0885(14) 0.0439(9) 0.0824(13) -0.0164(9) 0.0369(11) -0.0178(9)
S2 0.1073(19) 0.0386(10) 0.148(2) -0.0217(12) 0.0843(19) -0.0144(10)
P1 0.0304(7) 0.0264(6) 0.0331(7) -0.0032(5) 0.0095(5) -0.0020(5)
P2 0.0301(7) 0.0246(6) 0.0310(7) -0.0031(5) 0.0058(5) -0.0014(5)
F1 0.065(3) 0.051(2) 0.090(3) 0.010(2) 0.006(2) 0.021(2)
F2 0.084(3) 0.082(3) 0.042(2) -0.002(2) -0.0033(19) 0.030(3)
F3 0.049(2) 0.100(4) 0.074(3) 0.023(3) 0.020(2) 0.028(2)
F4 0.156(7) 0.163(7) 0.160(7) -0.133(6) -0.102(6) 0.098(6)
F5 0.206(9) 0.064(4) 0.158(7) -0.055(4) 0.086(6) -0.039(5)
F6 0.080(4) 0.086(4) 0.115(4) -0.065(3) 0.028(3) 0.008(3)
F7 0.045(3) 0.067(3) 0.094(3) 0.011(2) -0.001(2) 0.0101(19)
F8 0.087(3) 0.064(3) 0.041(2) 0.0128(18) 0.005(2) 0.025(2)
F9 0.078(3) 0.055(2) 0.064(3) -0.016(2) -0.005(2) 0.029(2)
F10 0.102(5) 0.118(5) 0.133(5) -0.087(5) -0.057(4) 0.038(4)
F11 0.147(6) 0.046(3) 0.127(5) -0.040(3) 0.059(4) -0.027(3)
F12 0.075(3) 0.073(3) 0.090(3) -0.040(3) 0.021(3) 0.008(2)
F13 0.133(6) 0.065(4) 0.167(7) -0.044(4) 0.045(5) -0.047(4)
F14 0.088(4) 0.074(3) 0.138(5) -0.046(4) 0.031(4) 0.013(3)
F15 0.107(6) 0.359(16) 0.072(4) -0.029(7) -0.019(4) 0.076(8)
F16 0.091(6) 0.311(15) 0.126(6) -0.020(8) -0.037(5) -0.024(7)
F17 0.333(14) 0.050(3) 0.115(5) 0.008(3) 0.085(7) -0.032(6)
F18 0.118(5) 0.083(4) 0.136(6) -0.038(4) 0.041(4) 0.008(4)
O1 0.148(8) 0.177(9) 0.071(5) 0.045(5) -0.042(5) -0.036(7)
O2 0.115(5) 0.051(3) 0.131(6) -0.012(3) 0.083(5) -0.006(3)
O3 0.119(6) 0.054(3) 0.134(6) -0.017(4) 0.084(5) -0.029(3)
O4 0.126(8) 0.158(10) 0.206(12) -0.066(9) -0.064(8) 0.002(7)
O5 0.263(13) 0.046(4) 0.261(13) 0.019(5) 0.217(12) 0.011(5)
O6 0.172(8) 0.059(4) 0.197(9) 0.028(5) 0.146(8) 0.020(5)
C1 0.041(3) 0.024(2) 0.034(3) -0.005(2) 0.015(2) -0.002(2)
C2 0.037(3) 0.027(3) 0.040(3) -0.008(2) 0.010(2) -0.007(2)
C3 0.052(4) 0.032(3) 0.051(4) -0.015(3) 0.026(3) -0.016(3)
C4 0.074(5) 0.027(3) 0.048(4) -0.002(3) 0.027(3) -0.010(3)
C5 0.076(5) 0.032(3) 0.040(3) 0.006(3) 0.017(3) 0.016(3)
C6 0.050(4) 0.026(3) 0.044(3) -0.002(2) 0.013(3) 0.013(2)
C7 0.050(3) 0.018(2) 0.033(3) -0.007(2) 0.008(2) -0.003(2)
C8 0.039(3) 0.024(2) 0.037(3) -0.015(2) 0.013(2) 0.001(2)
C9 0.059(4) 0.035(3) 0.033(3) -0.011(2) 0.010(3) -0.001(3)
C10 0.050(4) 0.043(3) 0.056(4) -0.017(3) -0.013(3) 0.006(3)
C11 0.040(3) 0.035(3) 0.063(4) -0.022(3) 0.018(3) -0.010(2)
C12 0.083(5) 0.030(3) 0.040(3) -0.002(2) 0.010(3) -0.002(3)
C13 0.043(4) 0.053(4) 0.058(4) -0.017(3) 0.013(3) -0.001(3)
C14 0.105(6) 0.053(4) 0.031(3) 0.002(3) 0.019(3) 0.005(4)
C15 0.077(6) 0.085(7) 0.088(6) -0.023(5) -0.034(5) 0.012(5)
C16 0.049(4) 0.053(4) 0.108(7) -0.029(4) 0.038(4) -0.020(3)
C17 0.034(3) 0.034(3) 0.032(2) -0.005(2) 0.008(2) 0.002(2)
C18 0.037(3) 0.035(3) 0.044(3) -0.005(2) 0.005(2) -0.004(2)
C19 0.039(3) 0.047(4) 0.034(3) -0.005(2) 0.004(2) 0.002(2)
C20 0.038(3) 0.043(3) 0.036(3) -0.003(2) 0.009(2) 0.007(2)
C21 0.054(4) 0.033(3) 0.033(3) -0.004(2) 0.008(2) 0.002(2)
C22 0.040(3) 0.035(3) 0.032(3) -0.004(2) 0.003(2) -0.001(2)
C23 0.047(4) 0.051(4) 0.046(3) -0.010(3) 0.001(3) 0.019(3)
C24 0.034(3) 0.029(3) 0.031(3) -0.002(2) 0.007(2) 0.001(2)
C25 0.042(3) 0.035(3) 0.037(3) 0.000(2) 0.010(2) -0.001(2)
C26 0.047(4) 0.050(4) 0.035(3) -0.006(3) 0.015(3) 0.008(3)
C27 0.035(3) 0.040(3) 0.046(3) -0.013(3) -0.001(2) 0.010(2)
C28 0.048(4) 0.034(3) 0.053(4) -0.012(3) 0.013(3) -0.003(3)
C29 0.044(3) 0.032(3) 0.043(3) -0.001(2) 0.016(3) -0.003(2)
C30 0.058(4) 0.053(4) 0.066(5) -0.028(4) 0.003(4) 0.010(3)
C31 0.040(3) 0.019(2) 0.030(3) -0.0048(19) 0.006(2) -0.002(2)
C32 0.035(3) 0.034(3) 0.043(3) -0.006(2) 0.008(2) -0.006(2)
C33 0.042(3) 0.040(3) 0.050(4) -0.013(3) 0.018(3) -0.009(3)
C34 0.068(4) 0.031(3) 0.046(3) 0.004(3) 0.026(3) -0.002(3)
C35 0.060(4) 0.026(3) 0.044(3) 0.002(2) 0.011(3) 0.013(3)
C36 0.041(3) 0.030(3) 0.042(3) -0.003(2) 0.012(2) 0.010(2)
C37 0.043(3) 0.021(2) 0.055(4) -0.012(2) 0.020(3) 0.000(2)
C38 0.056(4) 0.033(3) 0.055(4) -0.012(3) 0.029(3) -0.005(3)
C39 0.080(5) 0.046(3) 0.026(3) -0.009(2) 0.013(3) -0.013(3)
C40 0.049(4) 0.045(3) 0.037(3) -0.014(3) -0.002(3) -0.011(3)
C41 0.037(3) 0.026(3) 0.039(3) -0.012(2) 0.006(2) -0.010(2)
C42 0.056(4) 0.032(3) 0.073(5) -0.001(3) -0.002(3) 0.002(3)
C43 0.087(6) 0.037(4) 0.137(8) -0.014(4) 0.085(6) -0.006(4)
C44 0.149(9) 0.063(5) 0.034(3) 0.006(3) 0.013(4) -0.020(5)
C45 0.051(5) 0.080(6) 0.083(6) 0.000(5) -0.032(4) -0.011(4)
C46 0.053(4) 0.040(3) 0.046(3) -0.012(3) 0.021(3) -0.016(3)
C47 0.036(3) 0.030(2) 0.029(2) -0.001(2) 0.007(2) -0.003(2)
C48 0.038(3) 0.027(3) 0.042(3) -0.008(2) -0.001(2) 0.002(2)
C49 0.036(3) 0.039(3) 0.039(3) -0.006(2) -0.001(2) -0.001(2)
C50 0.047(3) 0.040(3) 0.023(3) 0.005(2) 0.008(2) 0.009(2)
C51 0.049(4) 0.025(3) 0.054(4) 0.009(3) 0.001(3) 0.004(2)
C52 0.043(3) 0.025(3) 0.045(3) 0.002(2) -0.004(3) -0.007(2)
C53 0.059(4) 0.044(3) 0.032(3) -0.001(2) 0.001(3) 0.008(3)
C54 0.035(3) 0.028(3) 0.029(2) -0.001(2) 0.004(2) 0.004(2)
C55 0.044(3) 0.031(3) 0.043(3) -0.008(2) 0.015(3) -0.003(2)
C56 0.043(3) 0.029(3) 0.060(4) -0.007(3) 0.010(3) -0.006(2)
C57 0.039(3) 0.034(3) 0.045(3) -0.013(2) 0.000(2) 0.008(2)
C58 0.049(4) 0.046(3) 0.040(3) -0.010(3) 0.016(3) 0.004(3)
C59 0.050(3) 0.036(3) 0.037(3) 0.001(2) 0.016(3) 0.001(2)
C60 0.055(4) 0.048(4) 0.061(4) -0.024(3) 0.007(3) 0.006(3)
C61 0.076(6) 0.066(5) 0.072(5) -0.017(4) 0.019(5) 0.001(4)
C62 0.061(5) 0.055(4) 0.069(5) 0.007(4) 0.001(4) -0.013(4)

loop_
_atom_type_symbol
_atom_type_description
_atom_type_scat_dispersion_real
_atom_type_scat_dispersion_imag
_atom_type_scat_source
C C 0.0181 0.0091 'International Tables Vol C Tables 4.2.6.8 and 6.1.1.4'
H H 0.0000 0.0000 'International Tables Vol C Tables 4.2.6.8 and 6.1.1.4'
O O 0.0492 0.0322 'International Tables Vol C Tables 4.2.6.8 and 6.1.1.4'
F F 0.0727 0.0534 'International Tables Vol C Tables 4.2.6.8 and 6.1.1.4'
P P 0.2955 0.4335 'International Tables Vol C Tables 4.2.6.8 and 6.1.1.4'
S S 0.3331 0.5567 'International Tables Vol C Tables 4.2.6.8 and 6.1.1.4'
Cl Cl 0.3639 0.7018 'International Tables Vol C Tables 4.2.6.8 and 6.1.1.4'
Ru Ru 0.0552 3.2960 'International Tables Vol C Tables 4.2.6.8 and 6.1.1.4'
Au Au -4.4197 7.2980 'International Tables Vol C Tables 4.2.6.8 and 6.1.1.4'

loop_
_geom_angle_atom_site_label_1
_geom_angle_atom_site_label_2
_geom_angle_atom_site_label_3
_geom_angle
P1 Au1 Cl1 178.19(6)
P2 Au2 Cl2 175.38(6)
C9 Ru1 C8 38.0(2)
C9 Ru1 C10 37.5(3)
C8 Ru1 C10 62.7(2)
C9 Ru1 C4 100.2(2)
C8 Ru1 C4 115.7(2)
C10 Ru1 C4 118.7(3)
C9 Ru1 C7 63.3(2)
C8 Ru1 C7 37.8(2)
C10 Ru1 C7 62.5(2)
C4 Ru1 C7 152.4(2)
C9 Ru1 C3 113.6(2)
C8 Ru1 C3 103.6(2)
C10 Ru1 C3 147.9(3)
C4 Ru1 C3 37.8(3)
C7 Ru1 C3 125.6(3)
C9 Ru1 C5 111.5(2)
C8 Ru1 C5 144.4(2)
C10 Ru1 C5 105.4(3)
C4 Ru1 C5 37.4(3)
C7 Ru1 C5 166.5(3)
C3 Ru1 C5 67.8(3)
C9 Ru1 C11 63.7(2)
C8 Ru1 C11 63.3(2)
C10 Ru1 C11 37.9(3)
C4 Ru1 C11 156.1(3)
C7 Ru1 C11 37.5(2)
C3 Ru1 C11 163.0(3)
C5 Ru1 C11 129.1(3)
C9 Ru1 C6 141.5(2)
C8 Ru1 C6 176.8(2)
C10 Ru1 C6 115.0(3)
C4 Ru1 C6 67.2(2)
C7 Ru1 C6 139.6(2)
C3 Ru1 C6 79.5(2)
C5 Ru1 C6 37.4(2)
C11 Ru1 C6 113.5(2)
C9 Ru1 C2 143.8(2)
C8 Ru1 C2 114.9(2)
C10 Ru1 C2 173.8(2)
C4 Ru1 C2 67.4(2)
C7 Ru1 C2 111.9(2)
C3 Ru1 C2 37.0(2)
C5 Ru1 C2 79.9(3)
C11 Ru1 C2 136.1(2)
C6 Ru1 C2 67.2(2)
C9 Ru1 C1 178.3(2)
C8 Ru1 C1 143.7(2)
C10 Ru1 C1 141.6(3)
C4 Ru1 C1 79.2(2)
C7 Ru1 C1 117.9(2)
C3 Ru1 C1 66.8(2)
C5 Ru1 C1 67.0(2)
C11 Ru1 C1 116.5(2)
C6 Ru1 C1 36.9(2)
C2 Ru1 C1 37.3(2)
C39 Ru2 C38 38.7(3)
C39 Ru2 C40 38.3(3)
C38 Ru2 C40 64.2(3)
C39 Ru2 C33 120.5(2)
C38 Ru2 C33 103.5(2)
C40 Ru2 C33 157.7(2)
C39 Ru2 C35 105.3(3)
C38 Ru2 C35 134.2(2)
C40 Ru2 C35 107.1(3)
C33 Ru2 C35 67.0(3)
C39 Ru2 C34 101.4(2)
C38 Ru2 C34 109.0(2)
C40 Ru2 C34 126.7(3)
C33 Ru2 C34 36.6(3)
C35 Ru2 C34 37.4(3)
C39 Ru2 C37 64.3(3)
C38 Ru2 C37 38.5(2)
C40 Ru2 C37 63.5(2)
C33 Ru2 C37 119.4(2)
C35 Ru2 C37 169.4(3)
C34 Ru2 C37 143.3(2)
C39 Ru2 C32 154.8(3)
C38 Ru2 C32 121.6(2)
C40 Ru2 C32 164.5(2)
C33 Ru2 C32 37.8(2)
C35 Ru2 C32 79.4(2)
C34 Ru2 C32 66.9(2)
C37 Ru2 C32 111.0(2)
C39 Ru2 C41 63.4(2)
C38 Ru2 C41 63.6(2)
C40 Ru2 C41 37.4(2)
C33 Ru2 C41 155.8(3)
C35 Ru2 C41 137.0(3)
C34 Ru2 C41 163.7(2)
C37 Ru2 C41 37.7(2)
C32 Ru2 C41 129.4(2)
C39 Ru2 C36 130.8(3)
C38 Ru2 C36 169.0(3)
C40 Ru2 C36 109.5(2)
C33 Ru2 C36 79.2(2)
C35 Ru2 C36 36.9(2)
C34 Ru2 C36 66.7(2)
C37 Ru2 C36 148.7(2)
C32 Ru2 C36 67.0(2)
C41 Ru2 C36 117.6(2)
C39 Ru2 C31 167.0(3)
C38 Ru2 C31 153.6(2)
C40 Ru2 C31 131.9(2)
C33 Ru2 C31 67.3(2)
C35 Ru2 C31 66.9(2)
C34 Ru2 C31 78.9(2)
C37 Ru2 C31 122.7(2)
C32 Ru2 C31 37.0(2)
C41 Ru2 C31 114.4(2)
C36 Ru2 C31 37.3(2)
O3 S1 O2 115.9(4)
O3 S1 O1 113.6(6)
O2 S1 O1 115.6(6)
O3 S1 C61 105.8(4)
O2 S1 C61 103.9(5)
O1 S1 C61 99.6(6)
O5 S2 O6 116.3(6)
O5 S2 O4 114.6(8)
O6 S2 O4 114.6(8)
O5 S2 C62 103.5(6)
O6 S2 C62 103.6(5)
O4 S2 C62 101.6(5)
C24 P1 C17 105.0(3)
C24 P1 C1 105.5(2)
C17 P1 C1 106.7(2)
C24 P1 Au1 113.67(18)
C17 P1 Au1 113.01(19)
C1 P1 Au1 112.24(19)
C47 P2 C54 105.4(3)
C47 P2 C31 105.3(2)
C54 P2 C31 104.9(2)
C47 P2 Au2 115.76(18)
C54 P2 Au2 114.71(19)
C31 P2 Au2 109.85(18)
C6 C1 C2 120.0(5)
C6 C1 P1 117.9(4)
C2 C1 P1 122.1(4)
C6 C1 Ru1 70.5(3)
C2 C1 Ru1 70.8(3)
P1 C1 Ru1 133.3(3)
C3 C2 C1 119.4(6)
C3 C2 Ru1 70.5(3)
C1 C2 Ru1 71.9(3)
C2 C3 C4 120.4(6)
C2 C3 Ru1 72.5(3)
C4 C3 Ru1 70.9(4)
C5 C4 C3 120.1(6)
C5 C4 Ru1 71.6(4)
C3 C4 Ru1 71.2(3)
C4 C5 C6 119.4(6)
C4 C5 Ru1 71.0(4)
C6 C5 Ru1 71.6(3)
C1 C6 C5 120.6(6)
C1 C6 Ru1 72.6(3)
C5 C6 Ru1 70.9(3)
C11 C7 C8 108.6(5)
C11 C7 C12 127.1(6)
C8 C7 C12 124.1(6)
C11 C7 Ru1 71.5(3)
C8 C7 Ru1 70.3(3)
C12 C7 Ru1 128.2(4)
C9 C8 C7 108.0(5)
C9 C8 C13 126.0(6)
C7 C8 C13 125.9(6)
C9 C8 Ru1 70.5(3)
C7 C8 Ru1 71.9(3)
C13 C8 Ru1 126.2(4)
C10 C9 C8 107.6(6)
C10 C9 C14 126.2(7)
C8 C9 C14 125.9(6)
C10 C9 Ru1 72.0(3)
C8 C9 Ru1 71.5(3)
C14 C9 Ru1 126.4(5)
C9 C10 C11 109.5(6)
C9 C10 C15 125.4(8)
C11 C10 C15 125.1(8)
C9 C10 Ru1 70.5(3)
C11 C10 Ru1 71.9(4)
C15 C10 Ru1 126.3(5)
C7 C11 C10 106.3(5)
C7 C11 C16 128.1(7)
C10 C11 C16 125.2(7)
C7 C11 Ru1 71.0(3)
C10 C11 Ru1 70.2(4)
C16 C11 Ru1 129.1(4)
C22 C17 C18 120.5(5)
C22 C17 P1 118.4(4)
C18 C17 P1 121.1(5)
C19 C18 C17 119.4(6)
C18 C19 C20 120.4(6)
C19 C20 C21 120.4(6)
C19 C20 C23 120.0(6)
C21 C20 C23 119.6(6)
C22 C21 C20 118.5(6)
C17 C22 C21 120.8(6)
F2 C23 F3 107.6(6)
F2 C23 F1 106.4(6)
F3 C23 F1 105.8(5)
F2 C23 C20 112.5(5)
F3 C23 C20 112.3(6)
F1 C23 C20 111.8(6)
C25 C24 C29 120.0(5)
C25 C24 P1 118.0(4)
C29 C24 P1 122.0(4)
C26 C25 C24 120.5(6)
C27 C26 C25 119.2(5)
C26 C27 C28 121.0(5)
C26 C27 C30 119.9(6)
C28 C27 C30 119.1(6)
C29 C28 C27 119.8(6)
C28 C29 C24 119.4(6)
F4 C30 F6 108.8(8)
F4 C30 F5 105.7(9)
F6 C30 F5 102.0(7)
F4 C30 C27 113.2(6)
F6 C30 C27 113.9(7)
F5 C30 C27 112.2(7)
C32 C31 C36 118.5(5)
C32 C31 P2 122.9(4)
C36 C31 P2 118.7(4)
C32 C31 Ru2 70.0(3)
C36 C31 Ru2 70.1(3)
P2 C31 Ru2 132.5(3)
C31 C32 C33 119.9(6)
C31 C32 Ru2 73.0(3)
C33 C32 Ru2 70.2(3)
C34 C33 C32 120.3(6)
C34 C33 Ru2 72.1(4)
C32 C33 Ru2 72.0(3)
C33 C34 C35 120.6(6)
C33 C34 Ru2 71.3(4)
C35 C34 Ru2 71.2(3)
C36 C35 C34 120.0(6)
C36 C35 Ru2 72.4(3)
C34 C35 Ru2 71.4(3)
C35 C36 C31 120.6(5)
C35 C36 Ru2 70.7(3)
C31 C36 Ru2 72.6(3)
C41 C37 C38 107.3(6)
C41 C37 C42 125.2(6)
C38 C37 C42 127.1(6)
C41 C37 Ru2 71.5(3)
C38 C37 Ru2 69.7(3)
C42 C37 Ru2 129.8(5)
C39 C38 C37 107.2(6)
C39 C38 C43 127.7(7)
C37 C38 C43 125.1(8)
C39 C38 Ru2 69.7(3)
C37 C38 Ru2 71.8(3)
C43 C38 Ru2 124.2(5)
C40 C39 C38 108.3(5)
C40 C39 C44 125.6(8)
C38 C39 C44 126.0(7)
C40 C39 Ru2 71.9(3)
C38 C39 Ru2 71.6(3)
C44 C39 Ru2 125.1(5)
C41 C40 C39 108.4(6)
C41 C40 C45 124.5(7)
C39 C40 C45 127.1(7)
C41 C40 Ru2 72.7(3)
C39 C40 Ru2 69.8(3)
C45 C40 Ru2 124.7(5)
C40 C41 C37 108.9(5)
C40 C41 C46 126.1(6)
C37 C41 C46 124.6(6)
C40 C41 Ru2 69.9(3)
C37 C41 Ru2 70.7(3)
C46 C41 Ru2 131.6(4)
C52 C47 C48 118.8(5)
C52 C47 P2 118.5(4)
C48 C47 P2 122.6(5)
C49 C48 C47 120.6(5)
C50 C49 C48 119.6(5)
C49 C50 C51 120.0(5)
C49 C50 C53 120.5(6)
C51 C50 C53 119.4(5)
C52 C51 C50 119.9(5)
C47 C52 C51 121.0(6)
F9 C53 F8 105.9(6)
F9 C53 F7 106.3(6)
F8 C53 F7 106.3(5)
F9 C53 C50 112.7(5)
F8 C53 C50 112.3(6)
F7 C53 C50 112.7(5)
C55 C54 C59 119.5(5)
C55 C54 P2 122.8(4)
C59 C54 P2 117.6(4)
C54 C55 C56 120.5(5)
C57 C56 C55 118.4(6)
C58 C57 C56 121.4(5)
C58 C57 C60 120.8(6)
C56 C57 C60 117.7(6)
C57 C58 C59 120.1(6)
C58 C59 C54 119.9(6)
F10 C60 F11 105.3(8)
F10 C60 F12 106.9(7)
F11 C60 F12 105.1(6)
F10 C60 C57 112.4(6)
F11 C60 C57 113.5(6)
F12 C60 C57 113.0(6)
F13 C61 F14 111.3(8)
F13 C61 F15 106.1(10)
F14 C61 F15 103.1(8)
F13 C61 S1 113.3(7)
F14 C61 S1 113.7(7)
F15 C61 S1 108.5(8)
F16 C62 F17 106.5(10)
F16 C62 F18 105.1(9)
F17 C62 F18 109.1(9)
F16 C62 S2 112.5(9)
F17 C62 S2 110.6(7)
F18 C62 S2 112.7(6)

loop_
_geom_bond_atom_site_label_1
_geom_bond_atom_site_label_2
_geom_bond_distance
Au1 P1 2.2195(14)
Au1 Cl1 2.2714(15)
Au2 P2 2.2213(13)
Au2 Cl2 2.2766(15)
Ru1 C9 2.163(6)
Ru1 C8 2.177(5)
Ru1 C10 2.183(6)
Ru1 C4 2.196(6)
Ru1 C7 2.198(5)
Ru1 C3 2.200(6)
Ru1 C5 2.204(6)
Ru1 C11 2.205(6)
Ru1 C6 2.213(5)
Ru1 C2 2.226(6)
Ru1 C1 2.240(5)
Ru2 C39 2.155(6)
Ru2 C38 2.181(6)
Ru2 C40 2.182(6)
Ru2 C33 2.196(6)
Ru2 C35 2.204(6)
Ru2 C34 2.207(6)
Ru2 C37 2.209(5)
Ru2 C32 2.219(6)
Ru2 C41 2.219(5)
Ru2 C36 2.226(5)
Ru2 C31 2.258(5)
S1 O3 1.381(6)
S1 O2 1.423(7)
S1 O1 1.430(9)
S1 C61 1.779(9)
S2 O5 1.376(8)
S2 O6 1.409(7)
S2 O4 1.498(11)
S2 C62 1.780(9)
P1 C24 1.821(5)
P1 C17 1.823(6)
P1 C1 1.825(5)
P2 C47 1.804(6)
P2 C54 1.805(5)
P2 C31 1.822(5)
F1 C23 1.363(9)
F2 C23 1.304(8)
F3 C23 1.317(8)
F4 C30 1.251(10)
F5 C30 1.351(11)
F6 C30 1.298(9)
F7 C53 1.359(9)
F8 C53 1.324(8)
F9 C53 1.321(8)
F10 C60 1.292(10)
F11 C60 1.310(10)
F12 C60 1.314(9)
F13 C61 1.291(11)
F14 C61 1.323(10)
F15 C61 1.363(13)
F16 C62 1.262(11)
F17 C62 1.301(10)
F18 C62 1.324(11)
C1 C6 1.409(9)
C1 C2 1.428(8)
C2 C3 1.403(8)
C3 C4 1.425(11)
C4 C5 1.410(10)
C5 C6 1.417(9)
C7 C11 1.415(9)
C7 C8 1.418(8)
C7 C12 1.506(8)
C8 C9 1.413(9)
C8 C13 1.513(8)
C9 C10 1.397(10)
C9 C14 1.489(9)
C10 C11 1.425(10)
C10 C15 1.499(10)
C11 C16 1.488(9)
C17 C22 1.373(9)
C17 C18 1.395(8)
C18 C19 1.376(9)
C19 C20 1.390(9)
C20 C21 1.397(9)
C20 C23 1.509(9)
C21 C22 1.394(9)
C24 C25 1.387(8)
C24 C29 1.399(8)
C25 C26 1.376(9)
C26 C27 1.375(10)
C27 C28 1.393(9)
C27 C30 1.515(9)
C28 C29 1.370(9)
C31 C32 1.422(8)
C31 C36 1.433(8)
C32 C33 1.430(9)
C33 C34 1.382(10)
C34 C35 1.413(10)
C35 C36 1.400(9)
C37 C41 1.432(9)
C37 C38 1.448(9)
C37 C42 1.468(10)
C38 C39 1.437(11)
C38 C43 1.488(10)
C39 C40 1.424(10)
C39 C44 1.496(9)
C40 C41 1.411(9)
C40 C45 1.517(10)
C41 C46 1.484(8)
C47 C52 1.377(8)
C47 C48 1.407(8)
C48 C49 1.390(8)
C49 C50 1.388(8)
C50 C51 1.391(9)
C50 C53 1.493(9)
C51 C52 1.388(9)
C54 C55 1.381(8)
C54 C59 1.402(8)
C55 C56 1.401(8)
C56 C57 1.387(9)
C57 C58 1.370(9)
C57 C60 1.513(8)
C58 C59 1.377(9)
